data_7115892
loop_
_publ_author_name
'Jamie R. Wolstenhulme'
'Alex Cavell'
'Matija Gredicak'
'Russell W. Driver'
'Martin D. Smith'

_publ_section_title
;
 A cation-directed two-component cascade approach to enantioenriched
 pyrroloindolines
;
_journal_name_full Chem.Commun.
_journal_page_first 13585
_journal_paper_doi 10.1039/C4cc06683A
_journal_volume 50
_journal_year 2014
_chemical_compound_source synthesis
_chemical_formula_moiety 'C28 H17 F7 N4 O6'
_chemical_formula_sum 'C28 H17 F7 N4 O6'
_chemical_formula_weight 638.45
_space_group_IT_number 2
_symmetry_cell_setting triclinic
_symmetry_space_group_name_Hall '-P 1'
_symmetry_space_group_name_H-M 'P -1'
_atom_sites_solution_hydrogens difmap
_atom_sites_solution_primary other
_audit_creation_date 2014-02-06
_audit_creation_method CRYSTALS_ver_14.43
_cell_angle_alpha 76.919(5)
_cell_angle_beta 89.286(4)
_cell_angle_gamma 83.437(4)
_cell_formula_units_Z 2
_cell_length_a 7.9955(4)
_cell_length_b 10.0717(5)
_cell_length_c 16.9314(9)
_cell_measurement_reflns_used 5314
_cell_measurement_temperature 150
_cell_measurement_theta_max 76
_cell_measurement_theta_min 5
_cell_volume 1319.25(12)
_computing_cell_refinement 'CrysAlis, (Oxford Diffraction, 2002)'
_computing_data_collection 'SuperNova, (Oxford Diffraction, 2010)'
_computing_data_reduction 'CrysAlis, (Oxford Diffraction, 2002)'
_computing_molecular_graphics 'CAMERON (Watkin et al., 1996)'
_computing_publication_material 'CRYSTALS (Betteridge et al., 2003)'
_computing_structure_refinement 'CRYSTALS (Betteridge et al., 2003)'
_computing_structure_solution 'Superflip (Palatinus & Chapuis, 2007)'
_diffrn_ambient_temperature 150
_diffrn_measured_fraction_theta_full 0.997
_diffrn_measured_fraction_theta_max 0.980
_diffrn_measurement_device Area
_diffrn_measurement_device_type 'Oxford Diffraction SuperNova'
_diffrn_measurement_method \w
_diffrn_radiation_monochromator graphite
_diffrn_radiation_type 'Cu K\a'
_diffrn_radiation_wavelength 1.54180
_diffrn_reflns_av_R_equivalents 0.027
_diffrn_reflns_limit_h_max 9
_diffrn_reflns_limit_h_min -9
_diffrn_reflns_limit_k_max 12
_diffrn_reflns_limit_k_min -9
_diffrn_reflns_limit_l_max 21
_diffrn_reflns_limit_l_min -19
_diffrn_reflns_number 12422
_diffrn_reflns_theta_full 73.520
_diffrn_reflns_theta_max 76.583
_diffrn_reflns_theta_min 4.537
_diffrn_standards_number 0
_exptl_absorpt_coefficient_mu 1.293
_exptl_absorpt_correction_T_max 0.94
_exptl_absorpt_correction_T_min 0.66
_exptl_absorpt_correction_type multi-scan
_exptl_absorpt_process_details 'CrysAlis, (Oxford Diffraction, 2002)'
_exptl_crystal_colour clear_pale_colourless
_exptl_crystal_density_diffrn 1.607
_exptl_crystal_density_meas ?
_exptl_crystal_density_method 'not measured'
_exptl_crystal_description plate
_exptl_crystal_F_000 648
_exptl_crystal_size_max 0.150
_exptl_crystal_size_mid 0.100
_exptl_crystal_size_min 0.050
_refine_diff_density_max 0.40
_refine_diff_density_min -0.30
_refine_ls_extinction_method None
_refine_ls_goodness_of_fit_ref 0.9706
_refine_ls_hydrogen_treatment constr
_refine_ls_matrix_type full
_refine_ls_number_parameters 406
_refine_ls_number_reflns 5411
_refine_ls_number_restraints 0
_refine_ls_R_factor_all 0.0503
_refine_ls_R_factor_gt 0.0417
_refine_ls_shift/su_max 0.0002843
_refine_ls_shift/su_mean 0.0000257
_refine_ls_structure_factor_coef Fsqd
_refine_ls_weighting_details
;
 Method= Modified Sheldrick 
 w=1/[\s^2^(F^2^) + ( 0.06P)^2^ + 0.50P] 
 ,where P=(max(Fo^2^,0) + 2Fc^2^)/3 
;
_refine_ls_weighting_scheme calc
_refine_ls_wR_factor_all 0.1138
_refine_ls_wR_factor_gt 0.1056
_refine_ls_wR_factor_ref 0.1135
_reflns_limit_h_max 9
_reflns_limit_h_min -9
_reflns_limit_k_max 12
_reflns_limit_k_min -12
_reflns_limit_l_max 21
_reflns_limit_l_min 0
_reflns_number_gt 4600
_reflns_number_total 5433
_reflns_threshold_expression I>2.0\s(I)
_oxford_diffrn_Wilson_B_factor 2.79
_oxford_diffrn_Wilson_scale 0.03
_oxford_refine_ls_r_factor_ref 0.0501
_oxford_refine_ls_scale 5.26(10)
_oxford_reflns_number_all 5413
_oxford_reflns_threshold_expression_ref I>-3.0\s(I)
_oxford_structure_analysis_title 129RWD13
_cod_data_source_file c4cc06683a2.cif
_cod_data_source_block spiro_2
_cod_depositor_comments
;
The following automatic conversions were performed:

'_atom_sites_solution_primary' value 'Other' changed to 'other'
according to the built-in table from CIF Core dictionary named
'cif_core.dic' version 2.4.1 from 2010-06-29.

Automatic conversion script
Id: cif_fix_values 2827 2014-09-09 07:05:25Z andrius 

The following automatic conversions were performed:

'_exptl_crystal_density_meas' value 'not measured' was changed to '?'
- the value is perceived as not measured.

Automatic conversion script
Id: cif_fix_values 3008 2015-01-20 13:52:24Z robertas 
;
_cod_original_sg_symbol_H-M 'P -1 '
_cod_database_code 7115892

loop_
_symmetry_equiv_pos_as_xyz
x,y,z
-x,-y,-z

loop_
_atom_site_label
_atom_site_type_symbol
_atom_site_fract_x
_atom_site_fract_y
_atom_site_fract_z
_atom_site_U_iso_or_equiv
_atom_site_occupancy
_atom_site_adp_type
_atom_site_refinement_flags_posn
F1 F 0.48139(16) 1.14718(15) -0.46612(7) 0.0516 1.0000 Uani .
C2 C 0.3491(2) 1.12641(19) -0.41664(11) 0.0358 1.0000 Uani .
C3 C 0.3773(2) 1.09892(17) -0.33382(10) 0.0308 1.0000 Uani .
C4 C 0.24522(19) 1.07194(15) -0.28060(10) 0.0254 1.0000 Uani .
C5 C 0.28217(19) 1.03938(15) -0.18940(9) 0.0246 1.0000 Uani .
N6 N 0.44897(17) 1.08263(13) -0.17411(8) 0.0268 1.0000 Uani .
C7 C 0.54141(19) 0.98218(16) -0.13157(10) 0.0260 1.0000 Uani .
C8 C 0.47336(19) 0.84380(15) -0.11329(9) 0.0241 1.0000 Uani .
C9 C 0.29413(19) 0.88237(15) -0.15024(9) 0.0253 1.0000 Uani .
C10 C 0.47237(19) 0.78246(15) -0.02211(9) 0.0240 1.0000 Uani .
O11 O 0.38237(15) 0.82665(12) 0.02658(7) 0.0301 1.0000 Uani .
N12 N 0.59276(16) 0.66739(13) -0.00453(8) 0.0250 1.0000 Uani .
C13 C 0.66629(19) 0.64275(15) -0.07804(10) 0.0256 1.0000 Uani .
C14 C 0.59552(19) 0.74221(15) -0.14352(9) 0.0248 1.0000 Uani .
C15 C 0.6506(2) 0.74498(16) -0.22141(10) 0.0290 1.0000 Uani .
C16 C 0.7766(2) 0.64446(18) -0.23350(11) 0.0336 1.0000 Uani .
C17 C 0.8452(2) 0.54469(19) -0.16813(12) 0.0361 1.0000 Uani .
C18 C 0.7920(2) 0.54155(17) -0.08898(11) 0.0329 1.0000 Uani .
C19 C 0.6269(2) 0.57800(16) 0.07319(10) 0.0271 1.0000 Uani .
O20 O 0.70871(18) 0.46713(12) 0.07909(8) 0.0376 1.0000 Uani .
N21 N 0.56101(19) 0.63079(14) 0.13491(8) 0.0304 1.0000 Uani .
C22 C 0.5634(2) 0.56152(16) 0.21701(10) 0.0286 1.0000 Uani .
C23 C 0.6907(2) 0.45947(16) 0.25108(10) 0.0296 1.0000 Uani .
C24 C 0.6799(2) 0.39430(16) 0.33234(10) 0.0304 1.0000 Uani .
C25 C 0.5466(2) 0.42795(17) 0.37989(10) 0.0318 1.0000 Uani .
C26 C 0.4224(2) 0.53129(17) 0.34516(10) 0.0316 1.0000 Uani .
C27 C 0.4309(2) 0.59947(16) 0.26473(10) 0.0313 1.0000 Uani .
C28 C 0.2755(3) 0.56767(19) 0.39531(11) 0.0381 1.0000 Uani .
F29 F 0.30005(18) 0.67224(14) 0.42913(8) 0.0529 1.0000 Uani .
F30 F 0.24641(19) 0.46386(14) 0.45591(9) 0.0620 1.0000 Uani .
F31 F 0.13319(15) 0.60625(14) 0.35117(8) 0.0494 1.0000 Uani .
C32 C 0.8194(2) 0.28768(18) 0.37006(11) 0.0357 1.0000 Uani .
F33 F 0.89954(15) 0.22496(12) 0.31620(7) 0.0440 1.0000 Uani .
F34 F 0.76612(18) 0.19089(13) 0.42893(8) 0.0554 1.0000 Uani .
F35 F 0.93893(17) 0.34154(14) 0.40392(9) 0.0561 1.0000 Uani .
C36 C 0.1600(2) 1.13417(16) -0.14926(10) 0.0280 1.0000 Uani .
O37 O 0.16061(16) 1.08978(12) -0.06912(7) 0.0328 1.0000 Uani .
C38 C 0.0534(2) 1.1750(2) -0.02618(12) 0.0365 1.0000 Uani .
O39 O 0.08428(19) 1.23873(14) -0.18577(9) 0.0436 1.0000 Uani .
C40 C 0.0861(2) 1.07555(16) -0.31594(10) 0.0295 1.0000 Uani .
N41 N -0.06160(18) 1.04133(15) -0.26662(10) 0.0339 1.0000 Uani .
O42 O -0.20018(18) 1.0717(2) -0.29856(11) 0.0673 1.0000 Uani .
O43 O -0.04118(16) 0.97981(15) -0.19546(8) 0.0403 1.0000 Uani .
C44 C 0.0591(2) 1.10855(18) -0.39933(11) 0.0352 1.0000 Uani .
C45 C 0.1919(3) 1.1348(2) -0.45108(11) 0.0398 1.0000 Uani .
H1 H 0.2100 0.8626 -0.1084 0.0291 1.0000 Uiso R
H2 H 0.7801 0.4349 0.2198 0.0353 1.0000 Uiso R
H3 H 0.5368 0.3811 0.4350 0.0372 1.0000 Uiso R
H4 H 0.6038 0.8150 -0.2655 0.0343 1.0000 Uiso R
H5 H 0.3449 0.6703 0.2420 0.0360 1.0000 Uiso R
H6 H 0.2727 0.8313 -0.1905 0.0306 1.0000 Uiso R
H7 H 0.4977 0.7084 0.1219 0.0369 1.0000 Uiso R
H8 H 0.6514 0.9915 -0.1142 0.0307 1.0000 Uiso R
H9 H 0.4852 1.1002 -0.3141 0.0375 1.0000 Uiso R
H10 H 0.8363 0.4724 -0.0446 0.0405 1.0000 Uiso R
H11 H -0.0495 1.1114 -0.4191 0.0423 1.0000 Uiso R
H12 H 0.8148 0.6455 -0.2865 0.0398 1.0000 Uiso R
H13 H 0.1785 1.1570 -0.5073 0.0485 1.0000 Uiso R
H14 H -0.0618 1.1753 -0.0411 0.0546 1.0000 Uiso R
H15 H 0.0848 1.2658 -0.0391 0.0540 1.0000 Uiso R
H16 H 0.0687 1.1359 0.0318 0.0543 1.0000 Uiso R
H17 H 0.9263 0.4769 -0.1775 0.0442 1.0000 Uiso R

loop_
_atom_site_aniso_label
_atom_site_aniso_U_11
_atom_site_aniso_U_22
_atom_site_aniso_U_33
_atom_site_aniso_U_23
_atom_site_aniso_U_13
_atom_site_aniso_U_12
F1 0.0481(7) 0.0717(8) 0.0313(6) -0.0013(5) 0.0140(5) -0.0144(6)
C2 0.0376(9) 0.0381(9) 0.0276(8) 0.0007(7) 0.0078(7) -0.0048(7)
C3 0.0286(8) 0.0328(8) 0.0281(8) -0.0008(6) 0.0024(6) -0.0035(6)
C4 0.0249(7) 0.0226(7) 0.0258(7) -0.0010(5) 0.0013(6) -0.0002(5)
C5 0.0240(7) 0.0231(7) 0.0246(7) -0.0028(5) 0.0016(5) 0.0001(5)
N6 0.0251(6) 0.0263(6) 0.0289(6) -0.0064(5) 0.0025(5) -0.0018(5)
C7 0.0233(7) 0.0272(7) 0.0280(7) -0.0082(6) 0.0016(6) -0.0009(6)
C8 0.0253(7) 0.0234(7) 0.0226(7) -0.0048(5) 0.0014(5) 0.0006(5)
C9 0.0243(7) 0.0248(7) 0.0247(7) -0.0024(5) 0.0000(5) -0.0009(5)
C10 0.0236(7) 0.0238(7) 0.0239(7) -0.0048(5) 0.0000(5) -0.0001(5)
O11 0.0307(6) 0.0339(6) 0.0234(5) -0.0070(4) 0.0014(4) 0.0064(4)
N12 0.0256(6) 0.0245(6) 0.0232(6) -0.0042(5) 0.0009(5) 0.0022(5)
C13 0.0239(7) 0.0252(7) 0.0277(7) -0.0065(6) 0.0022(6) -0.0017(6)
C14 0.0239(7) 0.0246(7) 0.0261(7) -0.0068(6) 0.0025(5) -0.0022(5)
C15 0.0312(8) 0.0291(7) 0.0275(8) -0.0074(6) 0.0052(6) -0.0053(6)
C16 0.0321(8) 0.0378(8) 0.0340(8) -0.0147(7) 0.0097(7) -0.0053(7)
C17 0.0314(8) 0.0364(9) 0.0424(10) -0.0165(7) 0.0072(7) 0.0030(7)
C18 0.0301(8) 0.0299(8) 0.0366(9) -0.0074(6) 0.0017(7) 0.0053(6)
C19 0.0284(7) 0.0249(7) 0.0258(7) -0.0018(6) -0.0008(6) -0.0014(6)
O20 0.0459(7) 0.0287(6) 0.0327(6) -0.0022(5) 0.0007(5) 0.0092(5)
N21 0.0393(7) 0.0247(6) 0.0236(7) -0.0012(5) 0.0002(5) 0.0032(5)
C22 0.0365(8) 0.0243(7) 0.0237(7) -0.0013(6) -0.0010(6) -0.0058(6)
C23 0.0318(8) 0.0279(7) 0.0273(8) -0.0023(6) 0.0005(6) -0.0043(6)
C24 0.0338(8) 0.0282(7) 0.0274(8) -0.0023(6) -0.0032(6) -0.0034(6)
C25 0.0379(9) 0.0307(8) 0.0255(7) -0.0033(6) 0.0000(6) -0.0050(7)
C26 0.0373(9) 0.0285(7) 0.0288(8) -0.0059(6) 0.0012(7) -0.0043(6)
C27 0.0368(9) 0.0263(7) 0.0291(8) -0.0040(6) -0.0012(7) -0.0006(6)
C28 0.0446(10) 0.0363(9) 0.0298(8) -0.0042(7) 0.0023(7) 0.0035(7)
F29 0.0615(8) 0.0556(7) 0.0449(7) -0.0255(6) -0.0020(6) 0.0084(6)
F30 0.0645(8) 0.0545(7) 0.0515(8) 0.0107(6) 0.0261(6) 0.0092(6)
F31 0.0384(6) 0.0651(8) 0.0437(6) -0.0159(6) 0.0003(5) 0.0054(5)
C32 0.0391(9) 0.0350(8) 0.0281(8) 0.0004(7) -0.0002(7) 0.0018(7)
F33 0.0485(6) 0.0400(6) 0.0375(6) -0.0039(4) 0.0021(5) 0.0100(5)
F34 0.0576(7) 0.0446(6) 0.0462(7) 0.0170(5) 0.0119(6) 0.0120(5)
F35 0.0483(7) 0.0599(8) 0.0580(8) -0.0140(6) -0.0226(6) 0.0058(6)
C36 0.0247(7) 0.0278(7) 0.0301(8) -0.0055(6) 0.0019(6) 0.0000(6)
O37 0.0345(6) 0.0332(6) 0.0286(6) -0.0063(5) 0.0065(5) 0.0034(5)
C38 0.0316(8) 0.0423(9) 0.0370(9) -0.0139(7) 0.0079(7) -0.0008(7)
O39 0.0502(8) 0.0367(7) 0.0375(7) -0.0064(5) -0.0009(6) 0.0183(6)
C40 0.0256(8) 0.0277(7) 0.0313(8) -0.0008(6) 0.0004(6) 0.0011(6)
N41 0.0244(7) 0.0373(7) 0.0363(8) -0.0019(6) -0.0012(6) -0.0011(6)
O42 0.0234(7) 0.1029(14) 0.0561(10) 0.0222(9) -0.0087(6) -0.0058(8)
O43 0.0277(6) 0.0552(8) 0.0323(6) 0.0009(6) 0.0024(5) -0.0032(5)
C44 0.0323(8) 0.0357(8) 0.0332(9) -0.0003(7) -0.0064(7) 0.0010(7)
C45 0.0467(10) 0.0416(9) 0.0254(8) 0.0021(7) -0.0030(7) -0.0009(8)

loop_
_atom_type_symbol
_atom_type_scat_dispersion_real
_atom_type_scat_dispersion_imag
_atom_type_scat_Cromer_Mann_a1
_atom_type_scat_Cromer_Mann_b1
_atom_type_scat_Cromer_Mann_a2
_atom_type_scat_Cromer_Mann_b2
_atom_type_scat_Cromer_Mann_a3
_atom_type_scat_Cromer_Mann_b3
_atom_type_scat_Cromer_Mann_a4
_atom_type_scat_Cromer_Mann_b4
_atom_type_scat_Cromer_Mann_c
_atom_type_scat_source
C 0.0181 0.0091 2.3100 20.8439 1.0200 10.2075 1.5886 0.5687 0.8650 51.6512 0.2156 'International Tables Vol C 4.2.6.8 and 6.1.1.4'
H 0.0000 0.0000 0.4930 10.5109 0.3229 26.1257 0.1402 3.1424 0.0408 57.7998 0.0030 'International Tables Vol C 4.2.6.8 and 6.1.1.4'
N 0.0311 0.0180 12.2126 0.0057 3.1322 9.8933 2.0125 28.9975 1.1663 0.5826 -11.5290 'International Tables Vol C 4.2.6.8 and 6.1.1.4'
O 0.0492 0.0322 3.0485 13.2771 2.2868 5.7011 1.5463 0.3239 0.8670 32.9089 0.2508 'International Tables Vol C 4.2.6.8 and 6.1.1.4'
F 0.0727 0.0534 3.5392 10.2825 2.6412 4.2944 1.5170 0.2615 1.0243 26.1476 0.2776 'International Tables Vol C 4.2.6.8 and 6.1.1.4'

loop_
_geom_angle_atom_site_label_1
_geom_angle_atom_site_label_2
_geom_angle_atom_site_label_3
_geom_angle
_geom_angle_publ_flag
F1 C2 C3 118.49(17) yes
F1 C2 C45 118.34(17) yes
C3 C2 C45 123.17(17) yes
C2 C3 C4 120.28(16) yes
C2 C3 H9 119.3 no
C4 C3 H9 120.4 no
C3 C4 C5 118.68(14) yes
C3 C4 C40 116.36(15) yes
C5 C4 C40 124.96(14) yes
C4 C5 N6 109.85(12) yes
C4 C5 C9 112.53(12) yes
N6 C5 C9 105.97(12) yes
C4 C5 C36 109.35(12) yes
N6 C5 C36 102.07(12) yes
C9 C5 C36 116.36(13) yes
C5 N6 C7 109.81(13) yes
N6 C7 C8 117.11(14) yes
N6 C7 H8 121.6 no
C8 C7 H8 121.2 no
C7 C8 C9 101.62(12) yes
C7 C8 C10 111.26(12) yes
C9 C8 C10 112.38(12) yes
C7 C8 C14 108.95(12) yes
C9 C8 C14 120.15(13) yes
C10 C8 C14 102.60(12) yes
C8 C9 C5 105.23(12) yes
C8 C9 H1 110.6 no
C5 C9 H1 111.2 no
C8 C9 H6 112.6 no
C5 C9 H6 110.7 no
H1 C9 H6 106.6 no
C8 C10 O11 125.63(14) yes
C8 C10 N12 108.36(12) yes
O11 C10 N12 126.01(14) yes
C10 N12 C13 109.73(12) yes
C10 N12 C19 126.07(13) yes
C13 N12 C19 123.90(13) yes
N12 C13 C14 109.45(13) yes
N12 C13 C18 129.28(15) yes
C14 C13 C18 121.24(15) yes
C8 C14 C13 109.60(13) yes
C8 C14 C15 129.20(15) yes
C13 C14 C15 120.91(15) yes
C14 C15 C16 118.63(16) yes
C14 C15 H4 120.3 no
C16 C15 H4 121.1 no
C15 C16 C17 120.17(16) yes
C15 C16 H12 119.2 no
C17 C16 H12 120.6 no
C16 C17 C18 121.81(16) yes
C16 C17 H17 119.0 no
C18 C17 H17 119.2 no
C17 C18 C13 117.23(16) yes
C17 C18 H10 122.0 no
C13 C18 H10 120.8 no
N12 C19 O20 120.28(15) yes
N12 C19 N21 113.36(13) yes
O20 C19 N21 126.36(15) yes
C19 N21 C22 125.67(14) yes
C19 N21 H7 116.8 no
C22 N21 H7 116.7 no
N21 C22 C23 122.77(16) yes
N21 C22 C27 117.17(15) yes
C23 C22 C27 120.06(15) yes
C22 C23 C24 118.61(16) yes
C22 C23 H2 120.4 no
C24 C23 H2 121.0 no
C23 C24 C25 122.01(16) yes
C23 C24 C32 118.84(16) yes
C25 C24 C32 119.13(15) yes
C24 C25 C26 118.50(16) yes
C24 C25 H3 122.1 no
C26 C25 H3 119.4 no
C25 C26 C27 120.82(17) yes
C25 C26 C28 119.29(16) yes
C27 C26 C28 119.88(16) yes
C22 C27 C26 119.94(16) yes
C22 C27 H5 120.4 no
C26 C27 H5 119.7 no
C26 C28 F29 111.96(17) yes
C26 C28 F30 112.38(16) yes
F29 C28 F30 106.33(16) yes
C26 C28 F31 112.09(15) yes
F29 C28 F31 106.43(15) yes
F30 C28 F31 107.26(17) yes
C24 C32 F33 112.71(15) yes
C24 C32 F34 112.53(16) yes
F33 C32 F34 107.48(15) yes
C24 C32 F35 112.07(15) yes
F33 C32 F35 105.56(16) yes
F34 C32 F35 105.99(16) yes
C5 C36 O37 111.38(13) yes
C5 C36 O39 123.66(15) yes
O37 C36 O39 124.77(16) yes
C36 O37 C38 115.17(14) yes
O37 C38 H14 109.5 no
O37 C38 H15 109.4 no
H14 C38 H15 110.5 no
O37 C38 H16 108.1 no
H14 C38 H16 109.3 no
H15 C38 H16 110.0 no
C4 C40 N41 121.76(15) yes
C4 C40 C44 122.48(16) yes
N41 C40 C44 115.75(15) yes
C40 N41 O42 118.50(16) yes
C40 N41 O43 119.18(14) yes
O42 N41 O43 122.28(16) yes
C40 C44 C45 120.21(17) yes
C40 C44 H11 118.5 no
C45 C44 H11 121.2 no
C44 C45 C2 117.41(17) yes
C44 C45 H13 122.5 no
C2 C45 H13 120.1 no

loop_
_geom_bond_atom_site_label_1
_geom_bond_atom_site_label_2
_geom_bond_distance
_geom_bond_publ_flag
F1 C2 1.346(2) yes
C2 C3 1.382(2) yes
C2 C45 1.378(3) yes
C3 C4 1.390(2) yes
C3 H9 0.931 no
C4 C5 1.530(2) yes
C4 C40 1.406(2) yes
C5 N6 1.4926(19) yes
C5 C9 1.563(2) yes
C5 C36 1.546(2) yes
N6 C7 1.265(2) yes
C7 C8 1.519(2) yes
C7 H8 0.952 no
C8 C9 1.543(2) yes
C8 C10 1.528(2) yes
C8 C14 1.503(2) yes
C9 H1 0.975 no
C9 H6 0.969 no
C10 O11 1.214(2) yes
C10 N12 1.3980(19) yes
N12 C13 1.430(2) yes
N12 C19 1.426(2) yes
C13 C14 1.391(2) yes
C13 C18 1.389(2) yes
C14 C15 1.380(2) yes
C15 C16 1.392(2) yes
C15 H4 0.950 no
C16 C17 1.386(3) yes
C16 H12 0.943 no
C17 C18 1.395(3) yes
C17 H17 0.926 no
C18 H10 0.943 no
C19 O20 1.212(2) yes
C19 N21 1.351(2) yes
N21 C22 1.406(2) yes
N21 H7 0.866 no
C22 C23 1.390(2) yes
C22 C27 1.395(2) yes
C23 C24 1.390(2) yes
C23 H2 0.929 no
C24 C25 1.385(3) yes
C24 C32 1.496(2) yes
C25 C26 1.385(2) yes
C25 H3 0.952 no
C26 C27 1.384(2) yes
C26 C28 1.500(3) yes
C27 H5 0.949 no
C28 F29 1.341(2) yes
C28 F30 1.328(2) yes
C28 F31 1.339(2) yes
C32 F33 1.339(2) yes
C32 F34 1.330(2) yes
C32 F35 1.345(2) yes
C36 O37 1.329(2) yes
C36 O39 1.194(2) yes
O37 C38 1.448(2) yes
C38 H14 0.958 no
C38 H15 0.953 no
C38 H16 0.976 no
C40 N41 1.466(2) yes
C40 C44 1.389(2) yes
N41 O42 1.215(2) yes
N41 O43 1.227(2) yes
C44 C45 1.379(3) yes
C44 H11 0.930 no
C45 H13 0.932 no

loop_
_geom_hbond_atom_site_label_D
_geom_hbond_atom_site_label_H
_geom_hbond_atom_site_label_A
_geom_hbond_site_symmetry_A
_geom_hbond_angle_DHA
_geom_hbond_distance_DH
_geom_hbond_distance_HA
_geom_hbond_distance_DA
_geom_hbond_publ_flag
N21 H7 N6 2_675 122.92(4) 0.866 2.540 3.097(2) yes
N21 H7 O11 . 138.90(5) 0.866 1.947 2.661(2) yes
C3 H9 O42 1_655 161.96(7) 0.931 2.509 3.407(2) yes
C38 H14 O11 2_575 159.38(5) 0.958 2.574 3.487(2) yes

_cod_duplicate_entry 7115888
